data_2311541
loop_
_publ_author_name
'Gelbrich, Thomas'
'Griesser, Ulrich J.'

_publ_section_title
;
 Buthalital and methitural - 5,5-substituted derivatives of
 2-thio-barbituric acid forming the same type of hydrogen-bonded chain.
;
_journal_coeditor_code DX2002
_journal_issue 'Pt 12'
_journal_name_full 'Acta crystallographica. Section E, Crystallographic communications'
_journal_page_first 1908
_journal_page_last 1912
_journal_paper_doi 10.1107/S205698901701653X
_journal_volume 73
_journal_year 2017
_chemical_formula_iupac 'C12 H20 N2 O2 S2'
_chemical_formula_moiety 'C12 H20 N2 O2 S2'
_chemical_formula_sum 'C12 H20 N2 O2 S2'
_chemical_formula_weight 288.42
_chemical_name_common 'Methitural (Neraval, Thiogenal)'
_chemical_name_systematic 5-(1-Methylbutyl)-5-[2-(methylsulfanyl)ethyl]-2-sulfanylidene-1,3-diazinane-4,6-dione
_space_group_crystal_system monoclinic
_space_group_IT_number 15
_space_group_name_Hall '-C 2yc'
_space_group_name_H-M_alt 'C 1 2/c 1'
_atom_sites_solution_hydrogens mixed
_audit_creation_method SHELXL-2014/6
_cell_angle_alpha 90
_cell_angle_beta 96.0830(10)
_cell_angle_gamma 90
_cell_formula_units_Z 8
_cell_length_a 15.1873(2)
_cell_length_b 9.09200(10)
_cell_length_c 20.8684(3)
_cell_measurement_reflns_used 29667
_cell_measurement_temperature 120(2)
_cell_measurement_theta_max 27.48
_cell_measurement_theta_min 2.91
_cell_volume 2865.34(6)
_computing_cell_refinement
;
DENZO (Otwinowski & Minor, 1997) and COLLECT (Hooft, 1998)
;
_computing_data_collection
;
COLLECT (Hooft, 1998)
;
_computing_data_reduction
;
DENZO (Otwinowski & Minor, 1997) and COLLECT (Hooft, 1998)
;
_computing_molecular_graphics
;
XP in SHELXTL (Sheldrick, 2008) and Mercury (Macrae <i>et al.</i>,
2006)
;
_computing_publication_material
;
Platon (Spek, 2009) and publCIF Westrip (2010)
;
_computing_structure_refinement
;
SHELXL2014 (Sheldrick, 2015b)
;
_computing_structure_solution
;
SHELXT (Sheldrick, 2015a)
;
_diffrn_ambient_temperature 120(2)
_diffrn_detector_area_resol_mean 9.091
_diffrn_measured_fraction_theta_full 0.996
_diffrn_measured_fraction_theta_max 0.996
_diffrn_measurement_device_type 'Bruker--Nonius APEXII CCD camera on \k-goniostat'
_diffrn_measurement_method '\f & \w scans'
_diffrn_radiation_monochromator '10cm confocal mirrors'
_diffrn_radiation_source 'Bruker-Nonius FR591 rotating anode'
_diffrn_radiation_type MoK\a
_diffrn_radiation_wavelength 0.71073
_diffrn_reflns_av_R_equivalents 0.0335
_diffrn_reflns_limit_h_max 18
_diffrn_reflns_limit_h_min -18
_diffrn_reflns_limit_k_max 11
_diffrn_reflns_limit_k_min -11
_diffrn_reflns_limit_l_max 25
_diffrn_reflns_limit_l_min -25
_diffrn_reflns_number 24772
_diffrn_reflns_theta_full 25.242
_diffrn_reflns_theta_max 26.019
_diffrn_reflns_theta_min 3.164
_exptl_absorpt_coefficient_mu 0.368
_exptl_absorpt_correction_T_max 1.00000
_exptl_absorpt_correction_T_min 0.97365
_exptl_absorpt_correction_type multi-scan
_exptl_absorpt_process_details
;
(SADABS; Sheldrick, 2007)
;
_exptl_crystal_colour colourless
_exptl_crystal_density_diffrn 1.337
_exptl_crystal_description block
_exptl_crystal_F_000 1232
_exptl_crystal_size_max 0.150
_exptl_crystal_size_mid 0.150
_exptl_crystal_size_min 0.100
_refine_diff_density_max 0.534
_refine_diff_density_min -0.295
_refine_ls_extinction_method none
_refine_ls_goodness_of_fit_ref 1.142
_refine_ls_hydrogen_treatment mixed
_refine_ls_matrix_type full
_refine_ls_number_parameters 192
_refine_ls_number_reflns 2813
_refine_ls_number_restraints 2
_refine_ls_restrained_S_all 1.142
_refine_ls_R_factor_all 0.0417
_refine_ls_R_factor_gt 0.0384
_refine_ls_shift/su_max 0.001
_refine_ls_shift/su_mean 0.000
_refine_ls_structure_factor_coef Fsqd
_refine_ls_weighting_details 'w=1/[\s^2^(Fo^2^)+(0.0192P)^2^+6.3729P] where P=(Fo^2^+2Fc^2^)/3'
_refine_ls_weighting_scheme calc
_refine_ls_wR_factor_gt 0.0818
_refine_ls_wR_factor_ref 0.0836
_reflns_number_gt 2630
_reflns_number_total 2813
_reflns_threshold_expression 'I > 2\s(I)'
_cod_data_source_file dx2002sup1.cif
_cod_data_source_block II
_cod_original_sg_symbol_H-M 'C 2/c'
_cod_database_code 2311541
_shelx_space_group_comment
;
The symmetry employed for this shelxl refinement is uniquely defined
by the following loop, which should always be used as a source of
symmetry information in preference to the above space-group names.
They are only intended as comments.
;
_shelx_estimated_absorpt_t_min 0.947
_shelx_estimated_absorpt_t_max 0.964
_shelxl_version_number 2014/6

loop_
_space_group_symop_operation_xyz
'x, y, z'
'-x, y, -z+1/2'
'x+1/2, y+1/2, z'
'-x+1/2, y+1/2, -z+1/2'
'-x, -y, -z'
'x, -y, z-1/2'
'-x+1/2, -y+1/2, -z'
'x+1/2, -y+1/2, z-1/2'

loop_
_atom_site_type_symbol
_atom_site_label
_atom_site_fract_x
_atom_site_fract_y
_atom_site_fract_z
_atom_site_U_iso_or_equiv
_atom_site_adp_type
_atom_site_calc_flag
_atom_site_occupancy
S S2 -0.17769(3) 0.62565(6) 0.34779(2) 0.02411(13) Uani d 1
S S9 0.14236(3) 1.10685(5) 0.51192(2) 0.02392(13) Uani d 1
O O4 0.09157(9) 0.87624(15) 0.30012(6) 0.0218(3) Uani d 1
O O6 0.09747(9) 0.59147(14) 0.49086(6) 0.0220(3) Uani d 1
N N1 -0.02312(10) 0.60656(17) 0.41868(7) 0.0177(3) Uani d 1
H H1 -0.0510(14) 0.551(2) 0.4430(10) 0.031(6) Uiso d 1
N N3 -0.02774(10) 0.75738(17) 0.32870(7) 0.0181(3) Uani d 1
H H3 -0.0574(14) 0.798(2) 0.2962(9) 0.029(6) Uiso d 1
C C2 -0.07264(12) 0.6645(2) 0.36566(8) 0.0173(4) Uani d 1
C C4 0.06055(12) 0.79499(19) 0.33818(8) 0.0167(4) Uani d 1
C C6 0.06356(12) 0.63907(19) 0.43924(8) 0.0171(4) Uani d 1
C C7 0.16068(12) 0.85980(19) 0.43567(8) 0.0161(4) Uani d 1
H H7A 0.2088 0.8208 0.4667 0.020(5) Uiso calc 1
H H7B 0.1875 0.9281 0.4063 0.021(5) Uiso calc 1
C C5 0.11666(11) 0.73082(19) 0.39593(8) 0.0158(4) Uani d 1
C C8 0.09525(13) 0.9443(2) 0.47235(9) 0.0218(4) Uani d 1
H H8A 0.0735 0.8786 0.5051 0.029(6) Uiso calc 1
H H8B 0.0437 0.9733 0.4419 0.031(6) Uiso calc 1
C C10 0.13117(16) 1.2337(2) 0.44571(12) 0.0345(5) Uani d 1
H H10A 0.1605 1.1935 0.4099 0.071(10) Uiso calc 1
H H10B 0.1586 1.3277 0.4594 0.053(8) Uiso calc 1
H H10C 0.0682 1.2492 0.4316 0.047(8) Uiso calc 1
C C12 0.18817(13) 0.6231(2) 0.37204(9) 0.0217(4) Uani d 1
H H12 0.2155 0.5694 0.4110 0.033(6) Uiso calc 1
C C13 0.26315(13) 0.7017(2) 0.34349(10) 0.0258(4) Uani d 1
H H13A 0.2880 0.7777 0.3742 0.040(7) Uiso calc 1
H H13B 0.2390 0.7523 0.3034 0.043(7) Uiso calc 1
C C14 0.33787(14) 0.5984(2) 0.32810(11) 0.0308(5) Uani d 1
H H14A 0.3564 0.5368 0.3662 0.029(6) Uiso calc 1
H H14B 0.3159 0.5324 0.2922 0.054(8) Uiso calc 1
C C15 0.41659(17) 0.6846(3) 0.30960(13) 0.0438(6) Uani d 1
H H15A 0.3988 0.7425 0.2708 0.072(10) Uiso calc 1
H H15B 0.4640 0.6164 0.3011 0.053(8) Uiso calc 1
H H15C 0.4380 0.7508 0.3449 0.073(10) Uiso calc 1
C C16 0.14371(14) 0.5061(2) 0.32611(9) 0.0250(4) Uani d 1
H H16A 0.1226 0.5521 0.2849 0.036(7) Uiso calc 1
H H16B 0.0935 0.4628 0.3452 0.038(7) Uiso calc 1
H H16C 0.1867 0.4290 0.3190 0.040(7) Uiso calc 1

loop_
_atom_site_aniso_label
_atom_site_aniso_U_11
_atom_site_aniso_U_22
_atom_site_aniso_U_33
_atom_site_aniso_U_12
_atom_site_aniso_U_13
_atom_site_aniso_U_23
S2 0.0188(2) 0.0307(3) 0.0228(2) -0.0057(2) 0.00256(18) 0.0002(2)
S9 0.0251(3) 0.0196(2) 0.0270(3) -0.00207(19) 0.00215(19) -0.00781(19)
O4 0.0228(7) 0.0243(7) 0.0184(6) -0.0061(6) 0.0029(5) 0.0052(5)
O6 0.0248(7) 0.0210(7) 0.0195(7) -0.0020(6) -0.0006(5) 0.0056(5)
N1 0.0194(8) 0.0159(7) 0.0183(8) -0.0032(6) 0.0045(6) 0.0025(6)
N3 0.0177(8) 0.0212(8) 0.0152(7) -0.0008(6) 0.0009(6) 0.0030(6)
C2 0.0211(9) 0.0159(9) 0.0152(8) -0.0005(7) 0.0038(7) -0.0027(7)
C4 0.0200(9) 0.0157(9) 0.0145(8) 0.0003(7) 0.0028(7) -0.0030(7)
C6 0.0209(9) 0.0119(8) 0.0186(9) -0.0001(7) 0.0029(7) -0.0018(7)
C7 0.0164(9) 0.0147(8) 0.0172(8) -0.0012(7) 0.0023(7) -0.0011(7)
C5 0.0153(8) 0.0155(8) 0.0169(8) 0.0004(7) 0.0026(7) 0.0000(7)
C8 0.0230(10) 0.0169(9) 0.0266(10) -0.0043(8) 0.0081(8) -0.0067(8)
C10 0.0388(13) 0.0191(10) 0.0469(13) 0.0002(9) 0.0106(11) 0.0060(10)
C12 0.0222(10) 0.0183(9) 0.0250(10) 0.0029(8) 0.0047(8) -0.0032(8)
C13 0.0249(10) 0.0237(10) 0.0299(10) 0.0025(8) 0.0081(8) 0.0006(8)
C14 0.0283(11) 0.0317(12) 0.0345(12) 0.0080(9) 0.0122(9) -0.0006(9)
C15 0.0387(14) 0.0430(14) 0.0528(15) 0.0091(12) 0.0189(12) 0.0070(13)
C16 0.0312(11) 0.0189(9) 0.0258(10) 0.0007(8) 0.0078(8) -0.0048(8)

loop_
_atom_type_symbol
_atom_type_description
_atom_type_scat_dispersion_real
_atom_type_scat_dispersion_imag
_atom_type_scat_source
C C 0.0033 0.0016 'International Tables Vol C Tables 4.2.6.8 and 6.1.1.4'
H H 0.0000 0.0000 'International Tables Vol C Tables 4.2.6.8 and 6.1.1.4'
N N 0.0061 0.0033 'International Tables Vol C Tables 4.2.6.8 and 6.1.1.4'
O O 0.0106 0.0060 'International Tables Vol C Tables 4.2.6.8 and 6.1.1.4'
S S 0.1246 0.1234 'International Tables Vol C Tables 4.2.6.8 and 6.1.1.4'

loop_
_geom_angle_atom_site_label_1
_geom_angle_atom_site_label_2
_geom_angle_atom_site_label_3
_geom_angle
C10 S9 C8 99.99(10)
C6 N1 C2 126.40(15)
C6 N1 H1 117.3(16)
C2 N1 H1 116.1(16)
C2 N3 C4 127.29(16)
C2 N3 H3 117.3(16)
C4 N3 H3 115.4(16)
N3 C2 N1 115.21(16)
N3 C2 S2 122.31(14)
N1 C2 S2 122.47(14)
O4 C4 N3 119.72(16)
O4 C4 C5 121.92(16)
N3 C4 C5 118.36(15)
O6 C6 N1 119.97(16)
O6 C6 C5 121.12(16)
N1 C6 C5 118.89(15)
C8 C7 C5 112.56(14)
C8 C7 H7A 109.1
C5 C7 H7A 109.1
C8 C7 H7B 109.1
C5 C7 H7B 109.1
H7A C7 H7B 107.8
C4 C5 C6 113.21(15)
C4 C5 C7 107.99(14)
C6 C5 C7 108.86(14)
C4 C5 C12 109.53(14)
C6 C5 C12 105.81(14)
C7 C5 C12 111.49(14)
C7 C8 S9 113.25(13)
C7 C8 H8A 108.9
S9 C8 H8A 108.9
C7 C8 H8B 108.9
S9 C8 H8B 108.9
H8A C8 H8B 107.7
S9 C10 H10A 109.5
S9 C10 H10B 109.5
H10A C10 H10B 109.5
S9 C10 H10C 109.5
H10A C10 H10C 109.5
H10B C10 H10C 109.5
C13 C12 C16 112.25(16)
C13 C12 C5 113.62(15)
C16 C12 C5 110.71(15)
C13 C12 H12 106.6
C16 C12 H12 106.6
C5 C12 H12 106.6
C12 C13 C14 113.35(17)
C12 C13 H13A 108.9
C14 C13 H13A 108.9
C12 C13 H13B 108.9
C14 C13 H13B 108.9
H13A C13 H13B 107.7
C15 C14 C13 111.01(19)
C15 C14 H14A 109.4
C13 C14 H14A 109.4
C15 C14 H14B 109.4
C13 C14 H14B 109.4
H14A C14 H14B 108.0
C14 C15 H15A 109.5
C14 C15 H15B 109.5
H15A C15 H15B 109.5
C14 C15 H15C 109.5
H15A C15 H15C 109.5
H15B C15 H15C 109.5
C12 C16 H16A 109.5
C12 C16 H16B 109.5
H16A C16 H16B 109.5
C12 C16 H16C 109.5
H16A C16 H16C 109.5
H16B C16 H16C 109.5

loop_
_geom_bond_atom_site_label_1
_geom_bond_atom_site_label_2
_geom_bond_distance
S2 C2 1.6381(19)
S9 C10 1.794(2)
S9 C8 1.8033(19)
O4 C4 1.216(2)
O6 C6 1.223(2)
N1 C6 1.373(2)
N1 C2 1.375(2)
N1 H1 0.858(16)
N3 C2 1.373(2)
N3 C4 1.378(2)
N3 H3 0.856(16)
C4 C5 1.517(2)
C6 C5 1.522(2)
C7 C8 1.525(2)
C7 C5 1.547(2)
C7 H7A 0.9900
C7 H7B 0.9900
C5 C12 1.582(2)
C8 H8A 0.9900
C8 H8B 0.9900
C10 H10A 0.9800
C10 H10B 0.9800
C10 H10C 0.9800
C12 C13 1.519(3)
C12 C16 1.539(3)
C12 H12 1.0000
C13 C14 1.533(3)
C13 H13A 0.9900
C13 H13B 0.9900
C14 C15 1.513(3)
C14 H14A 0.9900
C14 H14B 0.9900
C15 H15A 0.9800
C15 H15B 0.9800
C15 H15C 0.9800
C16 H16A 0.9800
C16 H16B 0.9800
C16 H16C 0.9800

loop_
_geom_hbond_atom_site_label_D
_geom_hbond_atom_site_label_H
_geom_hbond_atom_site_label_A
_geom_hbond_site_symmetry_A
_geom_hbond_distance_DH
_geom_hbond_distance_HA
_geom_hbond_distance_DA
_geom_hbond_angle_DHA
N1 H1 O6 5_566 0.858(16) 2.072(17) 2.921(2) 170(2)
N3 H3 O4 2 0.856(16) 2.144(17) 2.963(2) 160(2)

loop_
_geom_torsion_atom_site_label_1
_geom_torsion_atom_site_label_2
_geom_torsion_atom_site_label_3
_geom_torsion_atom_site_label_4
_geom_torsion
C4 N3 C2 N1 1.7(3)
C4 N3 C2 S2 -178.33(14)
C6 N1 C2 N3 3.8(3)
C6 N1 C2 S2 -176.19(14)
C2 N3 C4 O4 178.09(17)
C2 N3 C4 C5 -1.0(3)
C2 N1 C6 O6 172.51(17)
C2 N1 C6 C5 -9.3(3)
O4 C4 C5 C6 176.79(16)
N3 C4 C5 C6 -4.2(2)
O4 C4 C5 C7 56.2(2)
N3 C4 C5 C7 -124.77(16)
O4 C4 C5 C12 -65.4(2)
N3 C4 C5 C12 113.64(17)
O6 C6 C5 C4 -173.00(16)
N1 C6 C5 C4 8.8(2)
O6 C6 C5 C7 -52.9(2)
N1 C6 C5 C7 128.90(16)
O6 C6 C5 C12 67.0(2)
N1 C6 C5 C12 -111.17(17)
C8 C7 C5 C4 73.15(18)
C8 C7 C5 C6 -50.13(19)
C8 C7 C5 C12 -166.48(15)
C5 C7 C8 S9 -173.66(12)
C10 S9 C8 C7 82.54(16)
C4 C5 C12 C13 73.5(2)
C6 C5 C12 C13 -164.15(16)
C7 C5 C12 C13 -46.0(2)
C4 C5 C12 C16 -53.9(2)
C6 C5 C12 C16 68.47(19)
C7 C5 C12 C16 -173.34(15)
C16 C12 C13 C14 -60.5(2)
C5 C12 C13 C14 172.91(17)
C12 C13 C14 C15 -171.28(19)
